data_4320047
loop_
_publ_author_name
'Bin Du'
'Edward A. Meyers'
'Sheldon G. Shore'

_publ_section_title
;
 Syntheses and Structural Characterizations of Sheet- and Column-like
 Lanthanide-Transition Metal Arrays: The Effect of Hydrogen Bonding on the
 Structure When K+ Is Replaced by [NH4]+
;
_journal_name_full 'Inorganic Chemistry'
_journal_page_first 4353
_journal_page_last 4360
_journal_paper_doi 10.1021/ic0014787
_journal_volume 40
_journal_year 2001
_chemical_formula_sum 'C29 H49 K N15 O7 Pt2 Yb'
_chemical_formula_weight 1322.15
_chemical_name_systematic
; 
 ? 
;
_space_group_IT_number 2
_symmetry_cell_setting triclinic
_symmetry_space_group_name_Hall '-P 1'
_symmetry_space_group_name_H-M 'P -1'
_atom_sites_solution_hydrogens geom
_atom_sites_solution_primary direct
_atom_sites_solution_secondary difmap
_audit_creation_method SHELXL-97
_cell_angle_alpha 105.459(10)
_cell_angle_beta 99.100(10)
_cell_angle_gamma 98.586(10)
_cell_formula_units_Z 2
_cell_length_a 8.8515(10)
_cell_length_b 15.6733(10)
_cell_length_c 17.9457(10)
_cell_measurement_temperature 213(2)
_cell_volume 2320.9(4)
_computing_cell_refinement 'Bruker XSCANS'
_computing_data_collection 'Bruker XSCANS'
_computing_data_reduction 'Bruker SHELXTL'
_computing_molecular_graphics 'Bruker SHELXTL'
_computing_publication_material 'Bruker SHELXTL'
_computing_structure_refinement 'SHELXL-97 (Sheldrick, 1997)'
_computing_structure_solution 'SHELXS-97 (Sheldrick, 1990)'
_diffrn_ambient_temperature 213(2)
_diffrn_measured_fraction_theta_full 0.999
_diffrn_measured_fraction_theta_max 0.999
_diffrn_measurement_device_type 'Bruker P4'
_diffrn_measurement_method '\w scans'
_diffrn_radiation_monochromator graphite
_diffrn_radiation_source 'fine-focus sealed tube'
_diffrn_radiation_type MoK\a
_diffrn_radiation_wavelength 0.71073
_diffrn_reflns_av_R_equivalents 0.0543
_diffrn_reflns_av_sigmaI/netI 0.0574
_diffrn_reflns_limit_h_max 9
_diffrn_reflns_limit_h_min -2
_diffrn_reflns_limit_k_max 16
_diffrn_reflns_limit_k_min -16
_diffrn_reflns_limit_l_max 19
_diffrn_reflns_limit_l_min -19
_diffrn_reflns_number 6652
_diffrn_reflns_theta_full 22.47
_diffrn_reflns_theta_max 22.47
_diffrn_reflns_theta_min 2.08
_exptl_absorpt_coefficient_mu 8.155
_exptl_absorpt_correction_T_max 0.2086
_exptl_absorpt_correction_T_min 0.1058
_exptl_absorpt_correction_type empirical
_exptl_crystal_density_diffrn 1.892
_exptl_crystal_density_method 'not measured'
_exptl_crystal_F_000 1258
_exptl_crystal_size_max 0.50
_exptl_crystal_size_mid 0.36
_exptl_crystal_size_min 0.28
_refine_diff_density_max 2.375
_refine_diff_density_min -2.276
_refine_diff_density_rms 0.245
_refine_ls_extinction_method none
_refine_ls_goodness_of_fit_ref 1.135
_refine_ls_hydrogen_treatment mixed
_refine_ls_matrix_type full
_refine_ls_number_parameters 502
_refine_ls_number_reflns 6046
_refine_ls_number_restraints 0
_refine_ls_restrained_S_all 1.135
_refine_ls_R_factor_all 0.0831
_refine_ls_R_factor_gt 0.0462
_refine_ls_shift/su_max 0.001
_refine_ls_shift/su_mean 0.000
_refine_ls_structure_factor_coef Fsqd
_refine_ls_weighting_details 'calc w=1/[\s^2^(Fo^2^)+(0.0582P)^2^+49.8222P] where P=(Fo^2^+2Fc^2^)/3'
_refine_ls_weighting_scheme calc
_refine_ls_wR_factor_gt 0.1249
_refine_ls_wR_factor_ref 0.1428
_reflns_number_gt 4358
_reflns_number_total 6046
_reflns_threshold_expression >2sigma(I)
_cod_data_source_file ic0014787_1.cif
_cod_data_source_block bd06
_cod_depositor_comments
;
The following automatic conversions were performed:

'_symmetry_cell_setting' value 'Triclinic' changed to 'triclinic'
according to the built-in table from CIF Core dictionary named
'cif_core.dic' version 2.4.1 from 2010-06-29.

Automatic conversion script
Id: cif_fix_values 1646 2011-03-28 12:23:43Z adriana 
;
_cod_original_cell_volume 2320.9(3)
_cod_database_code 4320047

loop_
_symmetry_equiv_pos_as_xyz
'x, y, z'
'-x, -y, -z'

loop_
_atom_site_label
_atom_site_type_symbol
_atom_site_fract_x
_atom_site_fract_y
_atom_site_fract_z
_atom_site_U_iso_or_equiv
_atom_site_adp_type
_atom_site_occupancy
_atom_site_symmetry_multiplicity
_atom_site_calc_flag
_atom_site_refinement_flags
_atom_site_disorder_assembly
_atom_site_disorder_group
Pt1 Pt 0.5000 0.0000 0.5000 0.0269(3) Uani 1 2 d S . .
Pt2 Pt 0.5000 -0.5000 0.5000 0.0303(3) Uani 1 2 d S . .
Pt3 Pt 0.5000 0.0000 1.0000 0.0297(3) Uani 1 2 d S . .
Pt4 Pt 1.0000 0.5000 1.0000 0.0363(3) Uani 1 2 d S . .
Yb Yb 0.68037(8) -0.16822(5) 0.72548(4) 0.0226(2) Uani 1 1 d . . .
K K 0.4457(5) 0.2937(3) 0.8809(3) 0.0476(11) Uani 1 1 d . . .
C1 C 0.562(2) -0.0624(12) 0.5779(10) 0.031(4) Uani 1 1 d . . .
N1 N 0.5950(16) -0.1016(9) 0.6215(8) 0.027(3) Uani 1 1 d . . .
C2 C 0.314(2) -0.1013(14) 0.4515(12) 0.045(5) Uani 1 1 d . . .
N2 N 0.209(2) -0.1596(15) 0.4242(12) 0.070(6) Uani 1 1 d . . .
C3 C 0.592(2) -0.3755(14) 0.5744(11) 0.033(4) Uani 1 1 d . . .
N3 N 0.6402(17) -0.3057(10) 0.6204(9) 0.033(4) Uani 1 1 d . . .
C4 C 0.671(2) -0.4930(12) 0.4424(12) 0.039(5) Uani 1 1 d . . .
N4 N 0.768(2) -0.4888(11) 0.4055(10) 0.049(4) Uani 1 1 d . . .
C5 C 0.545(2) -0.0626(13) 0.8959(12) 0.038(5) Uani 1 1 d . . .
N5 N 0.5769(18) -0.0968(10) 0.8378(9) 0.039(4) Uani 1 1 d . . .
C6 C 0.405(2) 0.0854(13) 0.9516(11) 0.044(5) Uani 1 1 d . . .
N6 N 0.353(3) 0.1391(13) 0.9249(11) 0.067(6) Uani 1 1 d . . .
C7 C 0.829(2) 0.3947(15) 0.9908(10) 0.042(5) Uani 1 1 d . . .
N7 N 0.734(2) 0.3351(13) 0.9846(11) 0.059(5) Uani 1 1 d . . .
C8 C 0.879(2) 0.5814(14) 1.0581(12) 0.045(5) Uani 1 1 d . . .
N8 N 0.808(2) 0.6273(14) 1.0904(13) 0.075(6) Uani 1 1 d . . .
O1 O 0.8003(15) -0.0151(8) 0.7683(7) 0.037(3) Uani 1 1 d . . .
C11 C 0.753(2) 0.0546(14) 0.7723(12) 0.047(5) Uani 1 1 d . . .
H11 H 0.6457 0.0526 0.7700 0.056 Uiso 1 1 calc R . .
N10 N 0.8423(18) 0.1329(9) 0.7798(9) 0.034(4) Uani 1 1 d . . .
C12 C 1.006(2) 0.1399(13) 0.7822(14) 0.053(6) Uani 1 1 d . . .
H12A H 1.0536 0.2018 0.7877 0.080 Uiso 1 1 calc R . .
H12B H 1.0222 0.1004 0.7336 0.080 Uiso 1 1 calc R . .
H12C H 1.0539 0.1223 0.8268 0.080 Uiso 1 1 calc R . .
C13 C 0.773(3) 0.2156(13) 0.7816(14) 0.071(8) Uani 1 1 d . . .
H13A H 0.8554 0.2666 0.7873 0.106 Uiso 1 1 calc R . .
H13B H 0.7212 0.2289 0.8259 0.106 Uiso 1 1 calc R . .
H13C H 0.6978 0.2044 0.7328 0.106 Uiso 1 1 calc R . .
O2 O 0.4107(13) -0.2150(8) 0.6897(7) 0.034(3) Uani 1 1 d . . .
C21 C 0.316(2) -0.2449(12) 0.6225(11) 0.032(4) Uani 1 1 d . . .
H21 H 0.3485 -0.2319 0.5787 0.038 Uiso 1 1 calc R . .
N20 N 0.1746(16) -0.2927(9) 0.6115(9) 0.036(4) Uani 1 1 d . . .
C22 C 0.114(2) -0.3213(13) 0.6715(14) 0.051(6) Uani 1 1 d . . .
H22A H 0.0083 -0.3554 0.6502 0.077 Uiso 1 1 calc R . .
H22B H 0.1147 -0.2688 0.7150 0.077 Uiso 1 1 calc R . .
H22C H 0.1790 -0.3592 0.6904 0.077 Uiso 1 1 calc R . .
C23 C 0.071(3) -0.3246(17) 0.5347(15) 0.082(9) Uani 1 1 d . . .
H23A H -0.0272 -0.3584 0.5383 0.123 Uiso 1 1 calc R . .
H23B H 0.1188 -0.3634 0.4976 0.123 Uiso 1 1 calc R . .
H23C H 0.0522 -0.2734 0.5165 0.123 Uiso 1 1 calc R . .
O3 O 0.8943(14) -0.1565(8) 0.6683(7) 0.035(3) Uani 1 1 d . . .
C31 C 1.028(2) -0.1143(12) 0.6969(13) 0.045(5) Uani 1 1 d . . .
H31 H 1.0750 -0.1219 0.7449 0.054 Uiso 1 1 calc R . .
N30 N 1.1122(19) -0.0620(11) 0.6703(10) 0.047(4) Uani 1 1 d . . .
C32 C 1.272(2) -0.0171(13) 0.7100(15) 0.062(7) Uani 1 1 d . . .
H32A H 1.3155 0.0200 0.6800 0.092 Uiso 1 1 calc R . .
H32B H 1.3348 -0.0622 0.7139 0.092 Uiso 1 1 calc R . .
H32C H 1.2730 0.0207 0.7626 0.092 Uiso 1 1 calc R . .
C33 C 1.050(3) -0.0397(19) 0.5983(16) 0.088(9) Uani 1 1 d . . .
H33A H 1.1313 0.0011 0.5871 0.132 Uiso 1 1 calc R . .
H33B H 0.9620 -0.0109 0.6062 0.132 Uiso 1 1 calc R . .
H33C H 1.0171 -0.0946 0.5543 0.132 Uiso 1 1 calc R . .
O4 O 0.6318(15) -0.2829(8) 0.7818(7) 0.040(3) Uani 1 1 d . . .
C41 C 0.519(2) -0.3487(13) 0.7708(12) 0.039(5) Uani 1 1 d . . .
H41 H 0.4593 -0.3760 0.7192 0.047 Uiso 1 1 calc R . .
N40 N 0.4822(19) -0.3794(11) 0.8255(10) 0.047(4) Uani 1 1 d . . .
C42 C 0.349(2) -0.4527(15) 0.8085(13) 0.056(6) Uani 1 1 d . . .
H42A H 0.3376 -0.4678 0.8566 0.084 Uiso 1 1 calc R . .
H42B H 0.3647 -0.5052 0.7697 0.084 Uiso 1 1 calc R . .
H42C H 0.2552 -0.4343 0.7878 0.084 Uiso 1 1 calc R . .
C43 C 0.574(3) -0.346(2) 0.9061(13) 0.107(12) Uani 1 1 d . . .
H43A H 0.5262 -0.3782 0.9387 0.160 Uiso 1 1 calc R . .
H43B H 0.5763 -0.2820 0.9271 0.160 Uiso 1 1 calc R . .
H43C H 0.6792 -0.3561 0.9063 0.160 Uiso 1 1 calc R . .
O5 O 0.8921(14) -0.1566(9) 0.8233(7) 0.044(3) Uani 1 1 d . . .
C51 C 0.905(3) -0.1478(15) 0.8942(12) 0.054(6) Uani 1 1 d . . .
H51 H 0.8238 -0.1290 0.9184 0.065 Uiso 1 1 calc R . .
N50 N 1.027(2) -0.1634(12) 0.9394(9) 0.051(5) Uani 1 1 d . . .
C52 C 1.035(3) -0.153(2) 1.0226(13) 0.091(9) Uani 1 1 d . . .
H52A H 1.1322 -0.1668 1.0450 0.136 Uiso 1 1 calc R . .
H52B H 0.9476 -0.1934 1.0291 0.136 Uiso 1 1 calc R . .
H52C H 1.0312 -0.0909 1.0495 0.136 Uiso 1 1 calc R . .
C53 C 1.152(3) -0.195(2) 0.9048(15) 0.081(8) Uani 1 1 d . . .
H53A H 1.2307 -0.2020 0.9453 0.121 Uiso 1 1 calc R . .
H53B H 1.1976 -0.1508 0.8813 0.121 Uiso 1 1 calc R . .
H53C H 1.1109 -0.2521 0.8643 0.121 Uiso 1 1 calc R . .
O6 O 0.3696(19) 0.1963(9) 0.7311(9) 0.063(4) Uani 1 1 d . . .
C61 C 0.376(3) 0.2029(17) 0.6663(12) 0.068(7) Uani 1 1 d . . .
H61 H 0.4491 0.1751 0.6410 0.081 Uiso 1 1 calc R . .
N60 N 0.290(2) 0.2453(13) 0.6274(10) 0.060(5) Uani 1 1 d . . .
C62 C 0.176(3) 0.2955(18) 0.6634(15) 0.072(7) Uani 1 1 d . . .
H62A H 0.1240 0.3219 0.6259 0.108 Uiso 1 1 calc R . .
H62B H 0.2305 0.3430 0.7110 0.108 Uiso 1 1 calc R . .
H62C H 0.0990 0.2541 0.6765 0.108 Uiso 1 1 calc R . .
C63 C 0.311(5) 0.2475(19) 0.5491(15) 0.117(13) Uani 1 1 d . . .
H63A H 0.2392 0.2812 0.5290 0.175 Uiso 1 1 calc R . .
H63B H 0.2897 0.1862 0.5139 0.175 Uiso 1 1 calc R . .
H63C H 0.4174 0.2765 0.5521 0.175 Uiso 1 1 calc R . .
O7 O 0.590(2) 0.3994(15) 0.8056(13) 0.090(7) Uani 1 1 d . . .
C71 C 0.707(4) 0.439(3) 0.8064(19) 0.105(11) Uani 1 1 d . . .
H71 H 0.7748 0.4639 0.8562 0.127 Uiso 1 1 calc R . .
N70 N 0.764(3) 0.456(2) 0.745(2) 0.116(11) Uani 1 1 d . . .
C72 C 0.684(5) 0.415(4) 0.670(2) 0.18(2) Uani 1 1 d . . .
H72A H 0.7411 0.4345 0.6334 0.267 Uiso 1 1 calc R . .
H72B H 0.5820 0.4316 0.6634 0.267 Uiso 1 1 calc R . .
H72C H 0.6702 0.3502 0.6587 0.267 Uiso 1 1 calc R . .
C73 C 0.912(5) 0.515(4) 0.755(4) 0.27(4) Uani 1 1 d . . .
H73A H 0.9309 0.5168 0.7032 0.407 Uiso 1 1 calc R . .
H73B H 0.9951 0.4920 0.7806 0.407 Uiso 1 1 calc R . .
H73C H 0.9110 0.5752 0.7865 0.407 Uiso 1 1 calc R . .

loop_
_atom_site_aniso_label
_atom_site_aniso_U_11
_atom_site_aniso_U_22
_atom_site_aniso_U_33
_atom_site_aniso_U_23
_atom_site_aniso_U_13
_atom_site_aniso_U_12
Pt1 0.0330(5) 0.0286(6) 0.0225(5) 0.0115(4) 0.0048(4) 0.0100(4)
Pt2 0.0395(6) 0.0205(5) 0.0248(6) -0.0016(4) 0.0034(4) 0.0063(4)
Pt3 0.0438(6) 0.0250(6) 0.0199(5) 0.0026(4) 0.0096(4) 0.0094(4)
Pt4 0.0362(6) 0.0357(6) 0.0334(6) 0.0044(5) 0.0037(5) 0.0102(5)
Yb 0.0305(4) 0.0191(4) 0.0164(4) 0.0038(3) 0.0020(3) 0.0049(3)
K 0.050(3) 0.052(3) 0.046(3) 0.018(2) 0.011(2) 0.017(2)
C1 0.033(10) 0.037(11) 0.028(10) 0.014(9) 0.008(8) 0.013(8)
N1 0.038(8) 0.021(8) 0.021(8) 0.006(7) 0.007(7) 0.002(7)
C2 0.042(12) 0.037(12) 0.049(13) 0.014(10) -0.003(10) -0.001(10)
N2 0.069(14) 0.077(15) 0.056(13) 0.031(12) -0.006(11) -0.012(12)
C3 0.029(10) 0.051(14) 0.027(11) 0.024(11) 0.006(8) 0.012(9)
N3 0.038(9) 0.026(9) 0.030(9) -0.003(8) 0.015(7) 0.003(7)
C4 0.044(12) 0.019(10) 0.044(12) -0.012(9) 0.015(10) 0.004(9)
N4 0.054(11) 0.033(10) 0.054(11) 0.000(8) 0.010(9) 0.018(8)
C5 0.049(12) 0.030(11) 0.032(12) 0.002(9) 0.009(9) 0.008(9)
N5 0.053(10) 0.034(10) 0.030(10) 0.010(8) 0.017(8) 0.004(8)
C6 0.065(14) 0.032(12) 0.024(10) -0.002(9) 0.012(9) -0.007(10)
N6 0.124(18) 0.047(12) 0.044(11) 0.032(10) 0.013(11) 0.030(12)
C7 0.053(13) 0.046(13) 0.024(11) 0.005(10) 0.004(9) 0.022(11)
N7 0.074(13) 0.039(11) 0.062(13) 0.018(10) 0.021(10) -0.006(10)
C8 0.042(12) 0.038(12) 0.051(13) 0.009(10) -0.003(10) 0.019(10)
N8 0.075(14) 0.056(13) 0.095(17) 0.011(12) 0.033(13) 0.024(12)
O1 0.064(9) 0.012(7) 0.030(7) -0.001(5) 0.004(6) 0.015(6)
C11 0.032(11) 0.040(14) 0.050(13) -0.002(10) 0.003(9) -0.012(10)
N10 0.051(10) 0.020(9) 0.036(9) 0.011(7) 0.005(7) 0.016(8)
C12 0.055(14) 0.025(11) 0.074(16) -0.002(10) 0.027(12) 0.003(9)
C13 0.11(2) 0.016(11) 0.077(17) 0.004(11) -0.004(15) 0.041(13)
O2 0.026(6) 0.037(7) 0.042(8) 0.025(6) -0.001(6) 0.005(5)
C21 0.035(11) 0.028(10) 0.035(11) 0.012(9) 0.001(9) 0.015(9)
N20 0.023(8) 0.020(8) 0.056(11) 0.009(8) -0.007(7) -0.007(7)
C22 0.037(11) 0.034(12) 0.081(17) 0.010(11) 0.026(11) 0.001(9)
C23 0.075(18) 0.063(17) 0.070(18) 0.003(14) -0.034(14) -0.017(14)
O3 0.038(8) 0.032(7) 0.035(7) 0.004(6) 0.015(6) 0.009(6)
C31 0.039(13) 0.024(11) 0.062(14) 0.000(10) 0.011(11) 0.002(10)
N30 0.050(11) 0.039(10) 0.057(12) 0.012(9) 0.035(9) 0.007(9)
C32 0.043(13) 0.024(11) 0.11(2) -0.002(12) 0.029(13) -0.007(10)
C33 0.12(2) 0.08(2) 0.08(2) 0.036(16) 0.035(18) -0.002(17)
O4 0.056(8) 0.030(8) 0.029(7) 0.014(6) 0.001(6) -0.003(7)
C41 0.050(13) 0.032(12) 0.035(12) 0.014(10) -0.004(10) 0.009(10)
N40 0.057(11) 0.044(11) 0.036(10) 0.013(8) 0.006(8) -0.006(8)
C42 0.064(15) 0.062(15) 0.051(14) 0.034(12) 0.021(11) -0.003(12)
C43 0.10(2) 0.18(3) 0.021(13) 0.039(17) -0.007(13) -0.04(2)
O5 0.037(7) 0.068(10) 0.028(8) 0.018(7) -0.001(6) 0.015(7)
C51 0.065(15) 0.058(15) 0.035(14) 0.011(11) 0.002(11) 0.009(12)
N50 0.057(11) 0.069(13) 0.021(9) 0.011(8) -0.006(8) 0.015(9)
C52 0.10(2) 0.13(3) 0.041(15) 0.027(16) -0.009(14) 0.045(19)
C53 0.086(19) 0.11(2) 0.072(18) 0.051(17) 0.027(15) 0.043(17)
O6 0.094(12) 0.041(9) 0.054(11) 0.021(8) 0.006(9) 0.015(8)
C61 0.11(2) 0.076(18) 0.019(12) 0.009(12) 0.013(12) 0.028(15)
N60 0.082(14) 0.055(12) 0.038(11) 0.017(10) 0.003(10) 0.005(11)
C62 0.066(16) 0.09(2) 0.079(18) 0.041(16) 0.025(14) 0.027(14)
C63 0.25(4) 0.07(2) 0.048(17) 0.030(15) 0.02(2) 0.08(2)
O7 0.052(11) 0.118(17) 0.120(17) 0.078(14) 0.017(11) 0.002(11)
C71 0.10(3) 0.14(3) 0.08(2) 0.06(2) -0.03(2) 0.04(2)
N70 0.058(15) 0.16(3) 0.16(3) 0.13(3) 0.002(16) -0.001(15)
C72 0.21(5) 0.29(6) 0.06(2) 0.08(3) 0.01(3) 0.06(4)
C73 0.12(4) 0.40(9) 0.35(8) 0.28(8) 0.03(4) -0.07(5)

loop_
_atom_type_symbol
_atom_type_description
_atom_type_scat_dispersion_real
_atom_type_scat_dispersion_imag
_atom_type_scat_source
C C 0.0033 0.0016 'International Tables Vol C Tables 4.2.6.8 and 6.1.1.4'
H H 0.0000 0.0000 'International Tables Vol C Tables 4.2.6.8 and 6.1.1.4'
N N 0.0061 0.0033 'International Tables Vol C Tables 4.2.6.8 and 6.1.1.4'
O O 0.0106 0.0060 'International Tables Vol C Tables 4.2.6.8 and 6.1.1.4'
K K 0.2009 0.2494 'International Tables Vol C Tables 4.2.6.8 and 6.1.1.4'
Yb Yb -0.3850 5.5486 'International Tables Vol C Tables 4.2.6.8 and 6.1.1.4'
Pt Pt -1.7033 8.3905 'International Tables Vol C Tables 4.2.6.8 and 6.1.1.4'

loop_
_geom_angle_atom_site_label_1
_geom_angle_atom_site_label_2
_geom_angle_atom_site_label_3
_geom_angle
_geom_angle_site_symmetry_1
_geom_angle_site_symmetry_3
_geom_angle_publ_flag
C1 Pt1 C1 180.000(4) 2_656 . ?
C1 Pt1 C2 88.2(8) 2_656 2_656 ?
C1 Pt1 C2 91.8(8) . 2_656 ?
C1 Pt1 C2 91.8(8) 2_656 . ?
C1 Pt1 C2 88.2(8) . . ?
C2 Pt1 C2 180.0(19) 2_656 . ?
C4 Pt2 C4 180.0(10) . 2_646 ?
C4 Pt2 C3 91.1(7) . . ?
C4 Pt2 C3 88.9(7) 2_646 . ?
C4 Pt2 C3 88.9(7) . 2_646 ?
C4 Pt2 C3 91.1(7) 2_646 2_646 ?
C3 Pt2 C3 180.0(11) . 2_646 ?
C5 Pt3 C5 180.000(8) . 2_657 ?
C5 Pt3 C6 89.7(7) . . ?
C5 Pt3 C6 90.3(7) 2_657 . ?
C5 Pt3 C6 90.3(7) . 2_657 ?
C5 Pt3 C6 89.7(7) 2_657 2_657 ?
C6 Pt3 C6 180.000(8) . 2_657 ?
C8 Pt4 C8 180.0(12) . 2_767 ?
C8 Pt4 C7 91.4(8) . 2_767 ?
C8 Pt4 C7 88.6(8) 2_767 2_767 ?
C8 Pt4 C7 88.6(8) . . ?
C8 Pt4 C7 91.4(8) 2_767 . ?
C7 Pt4 C7 180.000(2) 2_767 . ?
O3 Yb O5 74.4(4) . . ?
O3 Yb O4 119.1(4) . . ?
O5 Yb O4 70.6(5) . . ?
O3 Yb O2 140.0(4) . . ?
O5 Yb O2 142.4(4) . . ?
O4 Yb O2 76.7(4) . . ?
O3 Yb O1 73.6(4) . . ?
O5 Yb O1 75.0(5) . . ?
O4 Yb O1 137.1(4) . . ?
O2 Yb O1 121.7(4) . . ?
O3 Yb N3 74.2(4) . . ?
O5 Yb N3 111.3(5) . . ?
O4 Yb N3 74.3(5) . . ?
O2 Yb N3 76.0(5) . . ?
O1 Yb N3 143.9(5) . . ?
O3 Yb N5 142.9(5) . . ?
O5 Yb N5 82.1(5) . . ?
O4 Yb N5 77.7(5) . . ?
O2 Yb N5 73.2(5) . . ?
O1 Yb N5 72.9(5) . . ?
N3 Yb N5 142.1(5) . . ?
O3 Yb N1 77.5(4) . . ?
O5 Yb N1 141.5(5) . . ?
O4 Yb N1 147.6(5) . . ?
O2 Yb N1 74.1(4) . . ?
O1 Yb N1 72.0(4) . . ?
N3 Yb N1 85.4(5) . . ?
N5 Yb N1 106.4(5) . . ?
O6 K O7 75.9(6) . . ?
O6 K N8 105.5(6) . 2_667 ?
O7 K N8 102.0(6) . 2_667 ?
O6 K N7 128.4(5) . . ?
O7 K N7 85.1(6) . . ?
N8 K N7 125.4(6) 2_667 . ?
O6 K N6 89.9(5) . . ?
O7 K N6 158.4(7) . . ?
N8 K N6 97.4(6) 2_667 . ?
N7 K N6 91.5(6) . . ?
O6 K C7 126.0(5) . . ?
O7 K C7 70.6(6) . . ?
N8 K C7 121.9(6) 2_667 . ?
N7 K C7 15.3(5) . . ?
N6 K C7 106.8(6) . . ?
N1 C1 Pt1 177.4(16) . . ?
C1 N1 Yb 173.3(14) . . ?
N2 C2 Pt1 179(2) . . ?
N3 C3 Pt2 175.8(15) . . ?
C3 N3 Yb 165.9(14) . . ?
N4 C4 Pt2 177.1(18) . . ?
N5 C5 Pt3 176.9(18) . . ?
C5 N5 Yb 172.1(16) . . ?
N6 C6 Pt3 177.1(19) . . ?
C6 N6 K 141.7(18) . . ?
N7 C7 Pt4 178.9(19) . . ?
N7 C7 K 40.8(13) . . ?
Pt4 C7 K 138.9(8) . . ?
C7 N7 K 123.9(16) . . ?
N8 C8 Pt4 179(2) . . ?
C8 N8 K 159.1(19) . 2_667 ?
C11 O1 Yb 134.1(12) . . ?
O1 C11 N10 124.3(18) . . ?
C11 N10 C12 120.4(16) . . ?
C11 N10 C13 120.9(18) . . ?
C12 N10 C13 118.7(17) . . ?
C21 O2 Yb 132.5(11) . . ?
O2 C21 N20 123.5(18) . . ?
C21 N20 C22 123.7(16) . . ?
C21 N20 C23 121.5(19) . . ?
C22 N20 C23 114.7(17) . . ?
C31 O3 Yb 130.2(12) . . ?
O3 C31 N30 128(2) . . ?
C31 N30 C32 123(2) . . ?
C31 N30 C33 121(2) . . ?
C32 N30 C33 116.0(18) . . ?
C41 O4 Yb 135.0(11) . . ?
N40 C41 O4 123.6(18) . . ?
C41 N40 C42 120.2(17) . . ?
C41 N40 C43 122.4(19) . . ?
C42 N40 C43 117.4(18) . . ?
C51 O5 Yb 132.0(14) . . ?
O5 C51 N50 124(2) . . ?
C51 N50 C53 119.9(18) . . ?
C51 N50 C52 121.7(19) . . ?
C53 N50 C52 118.4(18) . . ?
C61 O6 K 140.7(16) . . ?
O6 C61 N60 126(2) . . ?
C61 N60 C63 120(2) . . ?
C61 N60 C62 121.5(19) . . ?
C63 N60 C62 118(2) . . ?
C71 O7 K 142(2) . . ?
O7 C71 N70 128(3) . . ?
C71 N70 C72 120(3) . . ?
C71 N70 C73 123(4) . . ?
C72 N70 C73 117(4) . . ?

loop_
_geom_bond_atom_site_label_1
_geom_bond_atom_site_label_2
_geom_bond_distance
_geom_bond_site_symmetry_2
_geom_bond_publ_flag
Pt1 C1 1.965(18) 2_656 ?
Pt1 C1 1.965(18) . ?
Pt1 C2 2.00(2) 2_656 ?
Pt1 C2 2.00(2) . ?
Pt2 C4 1.97(2) . ?
Pt2 C4 1.97(2) 2_646 ?
Pt2 C3 2.01(2) . ?
Pt2 C3 2.01(2) 2_646 ?
Pt3 C5 2.00(2) . ?
Pt3 C5 2.00(2) 2_657 ?
Pt3 C6 2.00(2) . ?
Pt3 C6 2.00(2) 2_657 ?
Pt4 C8 1.98(2) . ?
Pt4 C8 1.98(2) 2_767 ?
Pt4 C7 2.02(2) 2_767 ?
Pt4 C7 2.02(2) . ?
Yb O3 2.298(11) . ?
Yb O5 2.305(12) . ?
Yb O4 2.305(12) . ?
Yb O2 2.322(11) . ?
Yb O1 2.340(12) . ?
Yb N3 2.391(15) . ?
Yb N5 2.417(16) . ?
Yb N1 2.445(14) . ?
K O6 2.636(16) . ?
K O7 2.704(18) . ?
K N8 2.77(2) 2_667 ?
K N7 2.78(2) . ?
K N6 2.793(19) . ?
K C7 3.54(2) . ?
C1 N1 1.14(2) . ?
C2 N2 1.14(2) . ?
C3 N3 1.15(2) . ?
C4 N4 1.17(2) . ?
C5 N5 1.14(2) . ?
C6 N6 1.18(3) . ?
C7 N7 1.13(2) . ?
C8 N8 1.13(2) . ?
N8 K 2.77(2) 2_667 ?
O1 C11 1.22(2) . ?
C11 N10 1.32(2) . ?
N10 C12 1.43(2) . ?
N10 C13 1.51(2) . ?
O2 C21 1.28(2) . ?
C21 N20 1.31(2) . ?
N20 C22 1.42(2) . ?
N20 C23 1.44(3) . ?
O3 C31 1.23(2) . ?
C31 N30 1.26(2) . ?
N30 C32 1.46(3) . ?
N30 C33 1.47(3) . ?
O4 C41 1.27(2) . ?
C41 N40 1.27(2) . ?
N40 C42 1.45(3) . ?
N40 C43 1.46(3) . ?
O5 C51 1.23(2) . ?
C51 N50 1.34(3) . ?
N50 C53 1.43(3) . ?
N50 C52 1.45(3) . ?
O6 C61 1.20(2) . ?
C61 N60 1.32(3) . ?
N60 C63 1.45(3) . ?
N60 C62 1.50(3) . ?
O7 C71 1.13(4) . ?
C71 N70 1.35(4) . ?
N70 C72 1.35(4) . ?
N70 C73 1.45(4) . ?
